data_1509430
loop_
_publ_author_name
'Sato, M.'
'Watanabe, J.'
'Uematsu, K.'

_publ_section_title
;
 Crystal structure and ionic conductivity of a layered perovskite,
 AgLaNb2O7
;
_journal_name_full 'Journal of Solid State Chemistry'
_journal_page_first 460
_journal_page_last 470
_journal_paper_doi 10.1006/jssc.1993.1370
_journal_volume 107
_journal_year 1993
_chemical_formula_sum 'Ag La Nb2 O7'
_space_group_IT_number 139
_symmetry_space_group_name_Hall '-I 4 2'
_symmetry_space_group_name_H-M 'I 4/m m m'
_cell_angle_alpha 90
_cell_angle_beta 90
_cell_angle_gamma 90
_cell_formula_units_Z 2
_cell_length_a 3.8996
_cell_length_b 3.8996
_cell_length_c 21.688
_cell_volume 329.807
_citation_journal_id_ASTM JSSCBI
_cod_data_source_file silver1-2_382.cif
_cod_data_source_block Ag1La1Nb2O7
_cod_original_cell_volume 329.8068
_cod_original_formula_sum 'Ag1 La1 Nb2 O7'
_cod_database_code 1509430

loop_
_symmetry_equiv_pos_as_xyz
x,y,z
-y,x,z
-x,-y,z
y,-x,z
x,-y,-z
y,x,-z
-x,y,-z
-y,-x,-z
-x,-y,-z
y,-x,-z
x,y,-z
-y,x,-z
-x,y,z
-y,-x,z
x,-y,z
y,x,z
x+1/2,y+1/2,z+1/2
-y+1/2,x+1/2,z+1/2
-x+1/2,-y+1/2,z+1/2
y+1/2,-x+1/2,z+1/2
x+1/2,-y+1/2,-z+1/2
y+1/2,x+1/2,-z+1/2
-x+1/2,y+1/2,-z+1/2
-y+1/2,-x+1/2,-z+1/2
-x+1/2,-y+1/2,-z+1/2
y+1/2,-x+1/2,-z+1/2
x+1/2,y+1/2,-z+1/2
-y+1/2,x+1/2,-z+1/2
-x+1/2,y+1/2,z+1/2
-y+1/2,-x+1/2,z+1/2
x+1/2,-y+1/2,z+1/2
y+1/2,x+1/2,z+1/2

loop_
_atom_site_label
_atom_site_type_symbol
_atom_site_fract_x
_atom_site_fract_y
_atom_site_fract_z
_atom_site_occupancy
_atom_site_U_iso_or_equiv
O3 O-2 0 0 0.5 1 0.0
Ag1 Ag+1 0 0.5 0.25 0.5 0.0
Nb1 Nb+5 0 0 0.395 1 0.0
O2 O-2 0 0 0.312 1 0.0
La1 La+3 0 0 0 1 0.0
O1 O-2 0 0.5 0.083 1 0.0
